data_1575181
loop_
_publ_author_name
'McDonald, Peter W.'
'Goerigk, Lars'
'Ritchie, Chris'

_publ_section_title
;
 Planarisation or a twist? Using steric engineering to unlock the origin
 of mechanofluorochromic red-shifts.
;
_journal_issue 34
_journal_name_full 'Chemical science'
_journal_page_first 15320
_journal_page_last 15332
_journal_paper_doi 10.1039/d5sc04257g
_journal_volume 16
_journal_year 2025
_chemical_formula_moiety 'C24 H18 F4 N2 O2'
_chemical_formula_sum 'C24 H18 F4 N2 O2'
_chemical_formula_weight 442.40
_chemical_name_systematic
2-(4-(diphenylamino)-3,5-dimethylpyridin-1-ium-1-yl)-4,4,5,5-tetrafluoro-3-oxocyclopent-1-en-1-olate
_space_group_crystal_system monoclinic
_space_group_IT_number 14
_space_group_name_Hall '-P 2ybc'
_space_group_name_H-M_alt 'P 1 21/c 1'
_atom_sites_solution_hydrogens geom
_atom_sites_solution_primary dual
_audit_creation_date 2025-05-25
_audit_creation_method
;
Olex2 1.5
(compiled 2025.04.05 svn.rf049d14d for OlexSys, GUI svn.r7224)
;
_audit_update_record
;
2025-06-06 deposited with the CCDC.	2025-07-18 downloaded from the CCDC.
;
_cell_angle_alpha 90
_cell_angle_beta 95.225(2)
_cell_angle_gamma 90
_cell_formula_units_Z 4
_cell_length_a 11.7285(3)
_cell_length_b 17.8213(4)
_cell_length_c 10.0082(2)
_cell_measurement_reflns_used 7903
_cell_measurement_temperature 292.36(10)
_cell_measurement_theta_max 79.6130
_cell_measurement_theta_min 4.5130
_cell_volume 2083.19(8)
_computing_cell_refinement 'CrysAlisPro 1.171.42.70a (Rigaku OD, 2022)'
_computing_data_collection 'CrysAlisPro 1.171.42.70a (Rigaku OD, 2022)'
_computing_data_reduction 'CrysAlisPro 1.171.42.70a (Rigaku OD, 2022)'
_computing_molecular_graphics 'Olex2 1.5 (Dolomanov et al., 2009)'
_computing_publication_material 'Olex2 1.5 (Dolomanov et al., 2009)'
_computing_structure_refinement 'SHELXL 2019/3 (Sheldrick, 2015)'
_computing_structure_solution 'SHELXT 2018/2 (Sheldrick, 2018)'
_diffrn_ambient_environment air
_diffrn_ambient_temperature 292.36(10)
_diffrn_detector 'Hybrid Pixel Array Detector'
_diffrn_detector_area_resol_mean 10.0000
_diffrn_detector_type HyPix
_diffrn_measured_fraction_theta_full 0.998
_diffrn_measured_fraction_theta_max 0.979
_diffrn_measurement_details
;
List of Runs (angles in degrees, time in seconds):

  # Type    Start    End  Width  t~exp~   \w     \q     \k     \f   Frames
#--------------------------------------------------------------------------
  1  \w     48.00  93.00   0.50    1.80    --  113.25 -94.00 120.00   90
  2  \w     46.00  80.00   0.50    1.80    --  113.25-125.00  60.00   68
  3  \w     85.00 110.00   0.50    1.80    --  113.25-125.00  30.00   50
  4  \w     67.00 106.00   0.50    1.80    --  113.25 -94.00 -60.00   78
  5  \w     48.00  92.00   0.50    1.80    --  113.25 -93.00 -95.00   88
  6  \w      8.00  68.00   0.50    0.43    --   47.91 -93.00 -95.00  120
  7  \w     42.00  76.00   0.50    1.80    --  113.25 -45.00  30.00   68
  8  \w     47.00  73.00   0.50    1.80    --  113.25 -45.00  90.00   52
  9  \w     42.00  67.00   0.50    1.80    --  113.25 -45.00 150.00   50
 10  \w     46.00  74.00   0.50    1.80    --  113.25 -45.00  60.00   56
 11  \w     42.00  74.00   0.50    1.80    --  113.25 -45.00   0.00   64
 12  \w     42.00  75.00   0.50    1.80    --  113.25 -45.00 -30.00   66
 13  \w     49.00  75.00   0.50    1.80    --  113.25 -45.00 -60.00   52
 14  \w     45.00  75.00   0.50    1.80    --  113.25 -45.00-120.00   60
 15  \w     42.00  75.00   0.50    1.80    --  113.25 -45.00 -90.00   66
 16  \w     39.00  64.00   0.50    1.80    --  113.25 -30.00-120.00   50
 17  \w     39.00  65.00   0.50    1.80    --  113.25 -30.00-150.00   52
 18  \w     41.00  66.00   0.50    1.80    --  113.25 -30.00-180.00   50
 19  \w     41.00  66.00   0.50    1.80    --  113.25 -30.00 -90.00   50
 20  \w     39.00  64.00   0.50    1.80    --  113.25 -30.00  30.00   50
 21  \w     40.00  65.00   0.50    1.80    --  113.25 -30.00 150.00   50
 22  \w     42.00  71.00   0.50    1.80    --  113.25 -45.00 120.00   58
 23  \w    111.00 136.00   0.50    1.80    --  113.25  15.00 -60.00   50
 24  \w    142.00 168.00   0.50    1.80    --  113.25  15.00 -60.00   52
 25  \w    108.00 148.00   0.50    1.80    --  113.25  93.00  16.00   80
 26  \w    122.00 171.00   0.50    1.80    --  113.25 125.00  90.00   98
 27  \w     41.00 120.00   0.50    0.43    --   47.91  57.00  90.00  158
 28  \w    -77.00  19.00   0.50    0.43    --  -47.91  93.00  16.00  192
 29  \w    -58.00  21.00   0.50    0.43    --  -47.91  37.00 150.00  158
 30  \w    -74.00 -49.00   0.50    1.80    --  -91.75  93.00  16.00   50
 31  \w    -68.00 -43.00   0.50    1.80    --  -91.75  30.00-120.00   50
 32  \w   -147.00-122.00   0.50    1.80    --  -91.75 -93.00 -95.00   50
;
_diffrn_measurement_device 'four-circle diffractometer'
_diffrn_measurement_device_type 'XtaLAB Synergy, Dualflex, HyPix'
_diffrn_measurement_method '\w scans'
_diffrn_orient_matrix_type 'CrysAlisPro convention (1999,Acta A55,543-557)'
_diffrn_orient_matrix_UB_11 0.0405315000
_diffrn_orient_matrix_UB_12 -0.0617157000
_diffrn_orient_matrix_UB_13 0.1011239000
_diffrn_orient_matrix_UB_21 0.1023139000
_diffrn_orient_matrix_UB_22 0.0493491000
_diffrn_orient_matrix_UB_23 0.0523423000
_diffrn_orient_matrix_UB_31 -0.0727014000
_diffrn_orient_matrix_UB_32 0.0350393000
_diffrn_orient_matrix_UB_33 0.1045533000
_diffrn_radiation_monochromator mirror
_diffrn_radiation_probe x-ray
_diffrn_radiation_type 'Cu K\a'
_diffrn_radiation_wavelength 1.54184
_diffrn_reflns_av_R_equivalents 0.0296
_diffrn_reflns_av_unetI/netI 0.0313
_diffrn_reflns_Laue_measured_fraction_full 0.998
_diffrn_reflns_Laue_measured_fraction_max 0.979
_diffrn_reflns_limit_h_max 14
_diffrn_reflns_limit_h_min -14
_diffrn_reflns_limit_k_max 22
_diffrn_reflns_limit_k_min -19
_diffrn_reflns_limit_l_max 12
_diffrn_reflns_limit_l_min -11
_diffrn_reflns_number 16214
_diffrn_reflns_point_group_measured_fraction_full 0.998
_diffrn_reflns_point_group_measured_fraction_max 0.979
_diffrn_reflns_theta_full 67.684
_diffrn_reflns_theta_max 79.810
_diffrn_reflns_theta_min 3.785
_diffrn_source 'micro-focus sealed X-ray tube'
_diffrn_source_type 'PhotonJet (Cu) X-ray Source'
_exptl_absorpt_coefficient_mu 0.982
_exptl_absorpt_correction_T_max 1.00000
_exptl_absorpt_correction_T_min 0.65078
_exptl_absorpt_correction_type multi-scan
_exptl_absorpt_process_details
;
CrysAlisPro 1.171.42.70a (Rigaku Oxford Diffraction, 2022)
Empirical absorption correction using spherical harmonics,
implemented in SCALE3 ABSPACK scaling algorithm.
;
_exptl_crystal_colour 'clear yellowish yellow'
_exptl_crystal_colour_lustre clear
_exptl_crystal_colour_modifier yellowish
_exptl_crystal_colour_primary yellow
_exptl_crystal_density_diffrn 1.411
_exptl_crystal_description irregular
_exptl_crystal_F_000 912
_exptl_crystal_preparation oil
_exptl_crystal_recrystallization_method dichloromethane/methanol
_exptl_crystal_size_max 0.2
_exptl_crystal_size_mid 0.17
_exptl_crystal_size_min 0.05
_refine_diff_density_max 0.164
_refine_diff_density_min -0.202
_refine_diff_density_rms 0.032
_refine_ls_extinction_coef 0.0012(2)
_refine_ls_extinction_expression Fc^*^=kFc[1+0.001xFc^2^\l^3^/sin(2\q)]^-1/4^
_refine_ls_extinction_method 'SHELXL-2019/2 (Sheldrick 2019)'
_refine_ls_goodness_of_fit_ref 1.053
_refine_ls_hydrogen_treatment constr
_refine_ls_matrix_type full
_refine_ls_number_parameters 339
_refine_ls_number_reflns 4445
_refine_ls_number_restraints 11
_refine_ls_restrained_S_all 1.065
_refine_ls_R_factor_all 0.0486
_refine_ls_R_factor_gt 0.0406
_refine_ls_shift/su_max 0.001
_refine_ls_shift/su_mean 0.000
_refine_ls_structure_factor_coef Fsqd
_refine_ls_weighting_details 'w=1/[\s^2^(Fo^2^)+(0.0572P)^2^+0.2990P] where P=(Fo^2^+2Fc^2^)/3'
_refine_ls_weighting_scheme calc
_refine_ls_wR_factor_gt 0.1123
_refine_ls_wR_factor_ref 0.1197
_reflns_Friedel_coverage 0.000
_reflns_number_gt 3655
_reflns_number_total 4445
_reflns_threshold_expression 'I > 2\s(I)'
_cod_data_source_file d5sc04257g2.cif
_cod_data_source_block pm3_24_292k_a_auto
_cod_depositor_comments 'Adding full bibliography for 1575172--1575185.cif.'
_cod_database_code 1575181
_shelx_shelxl_version_number 2019/3
_chemical_oxdiff_formula C24H18F4N2O2
_chemical_oxdiff_usercomment 'Yellow block at 292.3 K'
_shelx_space_group_comment
;
The symmetry employed for this shelxl refinement is uniquely defined
by the following loop, which should always be used as a source of
symmetry information in preference to the above space-group names.
They are only intended as comments.
;
_shelx_estimated_absorpt_t_max 0.953
_shelx_estimated_absorpt_t_min 0.828
_reflns_odcompleteness_completeness 99.64
_reflns_odcompleteness_iscentric 1
_reflns_odcompleteness_theta 74.33
_olex2_refinement_description
;
1. Fixed Uiso
 At 1.2 times of:
  All C(H) groups
 At 1.5 times of:
  All C(H,H,H) groups
2. Restrained distances
 F4-C23 \\sim F4A-C23
 with sigma of 0.02
 F1-C23 \\sim F1A-C23
 with sigma of 0.02
 C23-F3 \\sim C23-F3A
 with sigma of 0.04
 C21-C22 \\sim C21-C22A
 with sigma of 0.02
 C21-F3 \\sim C21-F3A
 with sigma of 0.04
 C23-C22 \\sim C23-C22A
 with sigma of 0.02
 F3-F2 \\sim F3A-F2A
 with sigma of 0.04
 F3-C22 \\sim F3A-C22A
 with sigma of 0.02
 C21-F2 \\sim C21-F2A
 with sigma of 0.04
 C23-F2 \\sim C23-F2A
 with sigma of 0.04
 F2-C22 \\sim F2A-C22A
 with sigma of 0.02
3. Others
 Sof(F4A)=Sof(F1A)=1-FVAR(1)
 Sof(F4)=Sof(F1)=FVAR(1)
 Sof(F3A)=Sof(C22A)=Sof(F2A)=1-FVAR(2)
 Sof(F3)=Sof(F2)=Sof(C22)=FVAR(2)
4.a Aromatic/amide H refined with riding coordinates:
 C16(H16), C15(H15), C2(H2), C8(H8), C12(H12), C4(H4), C1(H1), C9(H9),
 C11(H11), C10(H10), C5(H5), C6(H6)
4.b Idealised Me refined as rotating group:
 C19(H19A,H19B,H19C), C18(H18A,H18B,H18C)
;
_olex2_exptl_crystal_mounting_method oil
_olex2_submission_original_sample_id '5a 292 K'
_olex2_submission_special_instructions 'No special instructions were received'
_oxdiff_exptl_absorpt_empirical_details
;
Empirical correction (ABSPACK) includes:
- Absorption correction using spherical harmonics
- Frame scaling
;
_oxdiff_exptl_absorpt_empirical_full_max 1.878
_oxdiff_exptl_absorpt_empirical_full_min 0.599

loop_
_space_group_symop_operation_xyz
'x, y, z'
'-x, y+1/2, -z+1/2'
'-x, -y, -z'
'x, -y-1/2, z-1/2'

loop_
_atom_site_label
_atom_site_type_symbol
_atom_site_fract_x
_atom_site_fract_y
_atom_site_fract_z
_atom_site_U_iso_or_equiv
_atom_site_adp_type
_atom_site_occupancy
_atom_site_site_symmetry_order
_atom_site_calc_flag
_atom_site_refinement_flags_posn
_atom_site_refinement_flags_adp
_atom_site_refinement_flags_occupancy
_atom_site_disorder_assembly
_atom_site_disorder_group
N2 N 0.33144(10) 0.39752(6) 0.09100(10) 0.0447(2) Uani 1 1 d . . . . .
N1 N 0.17919(10) 0.54562(6) 0.34202(11) 0.0495(3) Uani 1 1 d . . . . .
O2 O 0.56190(12) 0.40235(7) -0.02396(12) 0.0763(4) Uani 1 1 d . . . . .
O1 O 0.24771(11) 0.24126(6) 0.02539(15) 0.0771(4) Uani 1 1 d . . . . .
C17 C 0.35045(11) 0.49339(7) 0.25698(12) 0.0428(3) Uani 1 1 d . . . . .
C16 C 0.39760(11) 0.44343(7) 0.17270(12) 0.0438(3) Uani 1 1 d . . . . .
H16 H 0.476764 0.441246 0.171984 0.053 Uiso 1 1 calc R U . . .
C13 C 0.23107(11) 0.49549(7) 0.25620(12) 0.0447(3) Uani 1 1 d . . . . .
C20 C 0.38490(13) 0.34125(7) 0.01589(12) 0.0478(3) Uani 1 1 d . . . . .
C3 C 0.11789(11) 0.60760(7) 0.28134(14) 0.0492(3) Uani 1 1 d . . . . .
C7 C 0.20559(11) 0.53889(8) 0.48273(13) 0.0487(3) Uani 1 1 d . . . . .
C15 C 0.21599(12) 0.40070(8) 0.08782(14) 0.0525(3) Uani 1 1 d . . . . .
H15 H 0.171828 0.369653 0.029052 0.063 Uiso 1 1 calc R U . . .
C21 C 0.33692(14) 0.26898(8) -0.00549(14) 0.0537(3) Uani 1 1 d D . . . .
C14 C 0.16244(12) 0.44882(8) 0.16952(14) 0.0526(3) Uani 1 1 d . . . . .
C24 C 0.49470(15) 0.34930(8) -0.02836(13) 0.0567(4) Uani 1 1 d . . . . .
C19 C 0.42714(12) 0.54487(8) 0.34142(14) 0.0541(3) Uani 1 1 d . . . . .
H19A H 0.424848 0.532035 0.434292 0.081 Uiso 1 1 calc R U . . .
H19B H 0.401794 0.595698 0.327139 0.081 Uiso 1 1 calc R U . . .
H19C H 0.504116 0.539993 0.317144 0.081 Uiso 1 1 calc R U . . .
C2 C 0.15280(14) 0.63917(8) 0.16489(16) 0.0578(3) Uani 1 1 d . . . . .
H2 H 0.217233 0.620600 0.128332 0.069 Uiso 1 1 calc R U . . .
C8 C 0.22127(13) 0.46802(9) 0.53942(16) 0.0582(4) Uani 1 1 d . . . . .
H8 H 0.211544 0.425538 0.485613 0.070 Uiso 1 1 calc R U . . .
C12 C 0.21934(14) 0.60171(9) 0.56510(16) 0.0609(4) Uani 1 1 d . . . . .
H12 H 0.209202 0.649547 0.528804 0.073 Uiso 1 1 calc R U . . .
C4 C 0.02216(13) 0.63632(9) 0.33515(18) 0.0643(4) Uani 1 1 d . . . . .
H4 H -0.002539 0.615567 0.412757 0.077 Uiso 1 1 calc R U . . .
C1 C 0.09201(17) 0.69819(10) 0.10305(19) 0.0724(5) Uani 1 1 d . . . . .
H1 H 0.115015 0.718333 0.024099 0.087 Uiso 1 1 calc R U . . .
C9 C 0.25128(15) 0.46050(12) 0.67564(18) 0.0724(5) Uani 1 1 d . . . . .
H9 H 0.262494 0.412912 0.712671 0.087 Uiso 1 1 calc R U . . .
C11 C 0.24825(16) 0.59268(12) 0.70160(17) 0.0757(5) Uani 1 1 d . . . . .
H11 H 0.256607 0.634776 0.756533 0.091 Uiso 1 1 calc R U . . .
C10 C 0.26472(16) 0.52275(13) 0.75688(17) 0.0782(5) Uani 1 1 d . . . . .
H10 H 0.284778 0.517400 0.848442 0.094 Uiso 1 1 calc R U . . .
C18 C 0.03419(14) 0.44740(11) 0.1696(2) 0.0771(5) Uani 1 1 d . . . . .
H18A H 0.014112 0.439932 0.259497 0.116 Uiso 1 1 calc R U . . .
H18B H 0.003558 0.407141 0.113545 0.116 Uiso 1 1 calc R U . . .
H18C H 0.003060 0.494215 0.135736 0.116 Uiso 1 1 calc R U . . .
C5 C -0.03678(15) 0.69633(11) 0.2725(2) 0.0799(5) Uani 1 1 d . . . . .
H5 H -0.100620 0.715838 0.309035 0.096 Uiso 1 1 calc R U . . .
C6 C -0.00158(17) 0.72712(10) 0.1571(2) 0.0799(5) Uani 1 1 d . . . . .
H6 H -0.041195 0.767376 0.116015 0.096 Uiso 1 1 calc R U . . .
F4 F 0.6113(5) 0.2431(3) 0.0127(5) 0.0740(14) Uani 0.50(2) 1 d D . P A 1
F1 F 0.5846(6) 0.2790(3) -0.1923(7) 0.0912(17) Uani 0.50(2) 1 d D . P A 1
C23 C 0.5272(2) 0.27271(10) -0.08352(18) 0.0738(5) Uani 1 1 d D . . . .
F3 F 0.4397(8) 0.1557(3) -0.0423(11) 0.0860(17) Uani 0.52(4) 1 d D . P A 1
F2 F 0.3741(10) 0.2161(6) -0.2115(6) 0.118(3) Uani 0.52(4) 1 d D . P A 1
C22 C 0.4221(6) 0.2252(3) -0.0858(8) 0.065(4) Uani 0.52(4) 1 d D . P A 1
F4A F 0.6157(7) 0.2434(5) -0.0300(19) 0.153(3) Uani 0.50(2) 1 d D . P A 2
F1A F 0.5331(19) 0.2785(4) -0.2228(10) 0.163(4) Uani 0.50(2) 1 d D . P A 2
F3A F 0.4479(10) 0.1604(5) -0.0136(19) 0.106(2) Uani 0.48(4) 1 d D . P A 2
C22A C 0.4198(7) 0.2245(4) -0.0781(9) 0.066(4) Uani 0.48(4) 1 d D . P A 2
F2A F 0.3733(11) 0.2060(9) -0.1998(12) 0.146(4) Uani 0.48(4) 1 d D . P A 2

loop_
_atom_site_aniso_label
_atom_site_aniso_U_11
_atom_site_aniso_U_22
_atom_site_aniso_U_33
_atom_site_aniso_U_23
_atom_site_aniso_U_13
_atom_site_aniso_U_12
N2 0.0579(6) 0.0342(5) 0.0421(5) -0.0010(4) 0.0057(4) 0.0013(4)
N1 0.0547(6) 0.0435(6) 0.0513(6) -0.0035(4) 0.0099(5) 0.0075(5)
O2 0.0953(9) 0.0564(7) 0.0845(8) -0.0111(5) 0.0471(7) -0.0131(6)
O1 0.0728(7) 0.0512(6) 0.1064(10) -0.0135(6) 0.0033(7) -0.0109(5)
C17 0.0492(6) 0.0359(6) 0.0438(6) -0.0004(5) 0.0071(5) 0.0002(5)
C16 0.0495(7) 0.0371(6) 0.0453(6) -0.0001(5) 0.0077(5) -0.0004(5)
C13 0.0523(7) 0.0357(6) 0.0467(6) -0.0005(5) 0.0076(5) 0.0025(5)
C20 0.0679(8) 0.0361(6) 0.0397(6) -0.0015(5) 0.0064(5) 0.0042(5)
C3 0.0462(7) 0.0395(6) 0.0618(8) -0.0054(5) 0.0044(5) 0.0013(5)
C7 0.0453(6) 0.0506(7) 0.0519(7) -0.0019(5) 0.0134(5) -0.0014(5)
C15 0.0567(8) 0.0443(7) 0.0554(7) -0.0074(6) -0.0007(6) -0.0010(6)
C21 0.0698(9) 0.0405(7) 0.0494(7) -0.0024(5) -0.0030(6) 0.0029(6)
C14 0.0519(7) 0.0462(7) 0.0593(8) -0.0050(6) 0.0022(6) 0.0002(5)
C24 0.0823(10) 0.0437(7) 0.0471(7) -0.0006(5) 0.0221(7) 0.0015(7)
C19 0.0521(7) 0.0533(8) 0.0575(8) -0.0117(6) 0.0080(6) -0.0047(6)
C2 0.0613(8) 0.0455(7) 0.0668(9) 0.0016(6) 0.0072(7) 0.0007(6)
C8 0.0577(8) 0.0554(8) 0.0629(8) 0.0043(6) 0.0135(6) -0.0043(6)
C12 0.0653(9) 0.0576(9) 0.0613(8) -0.0106(7) 0.0129(7) -0.0041(7)
C4 0.0533(8) 0.0607(9) 0.0800(10) -0.0078(8) 0.0116(7) 0.0071(7)
C1 0.0844(12) 0.0497(8) 0.0811(11) 0.0084(8) -0.0032(9) 0.0007(8)
C9 0.0662(10) 0.0841(12) 0.0681(10) 0.0213(9) 0.0121(8) -0.0052(8)
C11 0.0716(10) 0.0954(14) 0.0612(9) -0.0224(9) 0.0118(8) -0.0085(9)
C10 0.0680(10) 0.1130(16) 0.0545(9) 0.0075(10) 0.0102(7) -0.0105(10)
C18 0.0523(9) 0.0754(11) 0.1027(14) -0.0251(10) 0.0021(8) -0.0042(8)
C5 0.0551(9) 0.0673(11) 0.1157(15) -0.0206(11) 0.0000(9) 0.0181(8)
C6 0.0787(12) 0.0531(9) 0.1032(14) 0.0023(9) -0.0173(10) 0.0126(8)
F4 0.069(2) 0.067(2) 0.086(3) -0.0004(15) 0.0069(15) 0.0237(14)
F1 0.138(4) 0.061(2) 0.086(2) -0.0188(15) 0.068(2) -0.001(2)
C23 0.1053(15) 0.0521(9) 0.0706(10) -0.0072(8) 0.0437(10) 0.0052(10)
F3 0.104(3) 0.035(2) 0.120(3) -0.010(4) 0.019(2) 0.002(2)
F2 0.193(7) 0.115(4) 0.042(3) -0.031(3) -0.021(2) 0.049(4)
C22 0.111(8) 0.036(4) 0.046(4) -0.016(3) 0.002(4) 0.031(4)
F4A 0.096(3) 0.096(4) 0.275(10) -0.059(5) 0.063(5) 0.018(2)
F1A 0.298(11) 0.113(4) 0.098(4) -0.047(3) 0.126(6) -0.080(5)
F3A 0.115(4) 0.065(4) 0.138(5) 0.056(4) 0.020(3) 0.040(3)
C22A 0.096(7) 0.045(6) 0.054(5) 0.005(4) -0.006(4) -0.012(4)
F2A 0.169(8) 0.150(6) 0.112(7) -0.089(5) -0.020(5) 0.010(5)

loop_
_atom_type_symbol
_atom_type_description
_atom_type_scat_dispersion_real
_atom_type_scat_dispersion_imag
_atom_type_scat_source
C C 0.0181 0.0091 'International Tables Vol C Tables 4.2.6.8 and 6.1.1.4'
H H 0.0000 0.0000 'International Tables Vol C Tables 4.2.6.8 and 6.1.1.4'
F F 0.0727 0.0534 'International Tables Vol C Tables 4.2.6.8 and 6.1.1.4'
N N 0.0311 0.0180 'International Tables Vol C Tables 4.2.6.8 and 6.1.1.4'
O O 0.0492 0.0322 'International Tables Vol C Tables 4.2.6.8 and 6.1.1.4'

loop_
_geom_angle_atom_site_label_1
_geom_angle_atom_site_label_2
_geom_angle_atom_site_label_3
_geom_angle
_geom_angle_site_symmetry_1
_geom_angle_site_symmetry_3
_geom_angle_publ_flag
C16 N2 C20 119.16(11) . . ?
C16 N2 C15 120.49(11) . . ?
C15 N2 C20 120.15(11) . . ?
C13 N1 C3 117.36(11) . . ?
C13 N1 C7 118.82(11) . . ?
C7 N1 C3 123.02(11) . . ?
C16 C17 C13 118.11(12) . . ?
C16 C17 C19 119.32(12) . . ?
C13 C17 C19 122.53(11) . . ?
N2 C16 C17 121.47(12) . . ?
N2 C16 H16 119.3 . . ?
C17 C16 H16 119.3 . . ?
C17 C13 N1 119.92(11) . . ?
C17 C13 C14 120.35(12) . . ?
C14 C13 N1 119.73(12) . . ?
C21 C20 N2 122.02(13) . . ?
C24 C20 N2 123.45(12) . . ?
C24 C20 C21 114.10(12) . . ?
C2 C3 N1 119.75(12) . . ?
C4 C3 N1 121.08(13) . . ?
C4 C3 C2 119.16(14) . . ?
C8 C7 N1 119.38(13) . . ?
C8 C7 C12 119.05(14) . . ?
C12 C7 N1 121.55(13) . . ?
N2 C15 H15 119.3 . . ?
N2 C15 C14 121.50(12) . . ?
C14 C15 H15 119.3 . . ?
O1 C21 C20 131.92(14) . . ?
O1 C21 C22 122.4(3) . . ?
O1 C21 C22A 121.3(3) . . ?
C20 C21 C22 105.7(3) . . ?
C20 C21 C22A 106.8(3) . . ?
C13 C14 C18 121.84(13) . . ?
C15 C14 C13 118.05(13) . . ?
C15 C14 C18 120.03(13) . . ?
O2 C24 C20 132.03(13) . . ?
O2 C24 C23 121.21(15) . . ?
C20 C24 C23 106.69(13) . . ?
C17 C19 H19A 109.5 . . ?
C17 C19 H19B 109.5 . . ?
C17 C19 H19C 109.5 . . ?
H19A C19 H19B 109.5 . . ?
H19A C19 H19C 109.5 . . ?
H19B C19 H19C 109.5 . . ?
C3 C2 H2 119.9 . . ?
C1 C2 C3 120.24(15) . . ?
C1 C2 H2 119.9 . . ?
C7 C8 H8 119.9 . . ?
C9 C8 C7 120.18(16) . . ?
C9 C8 H8 119.9 . . ?
C7 C12 H12 120.2 . . ?
C11 C12 C7 119.68(16) . . ?
C11 C12 H12 120.2 . . ?
C3 C4 H4 120.2 . . ?
C3 C4 C5 119.70(17) . . ?
C5 C4 H4 120.2 . . ?
C2 C1 H1 119.7 . . ?
C6 C1 C2 120.57(18) . . ?
C6 C1 H1 119.7 . . ?
C8 C9 H9 119.7 . . ?
C10 C9 C8 120.63(17) . . ?
C10 C9 H9 119.7 . . ?
C12 C11 H11 119.5 . . ?
C10 C11 C12 121.08(17) . . ?
C10 C11 H11 119.5 . . ?
C9 C10 H10 120.3 . . ?
C11 C10 C9 119.37(16) . . ?
C11 C10 H10 120.3 . . ?
C14 C18 H18A 109.5 . . ?
C14 C18 H18B 109.5 . . ?
C14 C18 H18C 109.5 . . ?
H18A C18 H18B 109.5 . . ?
H18A C18 H18C 109.5 . . ?
H18B C18 H18C 109.5 . . ?
C4 C5 H5 119.7 . . ?
C6 C5 C4 120.67(17) . . ?
C6 C5 H5 119.7 . . ?
C1 C6 C5 119.65(16) . . ?
C1 C6 H6 120.2 . . ?
C5 C6 H6 120.2 . . ?
F4 C23 C24 105.5(3) . . ?
F4 C23 C22 108.8(4) . . ?
F1 C23 C24 112.3(3) . . ?
F1 C23 F4 102.3(4) . . ?
F1 C23 C22 120.8(5) . . ?
C22 C23 C24 106.1(2) . . ?
F4A C23 C24 116.5(6) . . ?
F4A C23 F1A 110.2(5) . . ?
F4A C23 C22A 114.0(6) . . ?
F1A C23 C24 109.1(4) . . ?
F1A C23 C22A 101.0(8) . . ?
C22A C23 C24 104.8(3) . . ?
C23 C22 C21 106.1(4) . . ?
F3 C22 C21 112.9(6) . . ?
F3 C22 C23 115.0(6) . . ?
F3 C22 F2 103.6(6) . . ?
F2 C22 C21 108.2(6) . . ?
F2 C22 C23 111.0(7) . . ?
C21 C22A C23 107.0(4) . . ?
F3A C22A C21 111.1(7) . . ?
F3A C22A C23 109.2(8) . . ?
F2A C22A C21 110.3(8) . . ?
F2A C22A C23 112.2(8) . . ?
F2A C22A F3A 107.0(8) . . ?

loop_
_geom_bond_atom_site_label_1
_geom_bond_atom_site_label_2
_geom_bond_distance
_geom_bond_site_symmetry_2
_geom_bond_publ_flag
N2 C16 1.3508(16) . ?
N2 C20 1.4316(16) . ?
N2 C15 1.3527(18) . ?
N1 C13 1.4146(16) . ?
N1 C3 1.4235(17) . ?
N1 C7 1.4192(18) . ?
O2 C24 1.2291(19) . ?
O1 C21 1.222(2) . ?
C17 C16 1.3766(17) . ?
C17 C13 1.4000(18) . ?
C17 C19 1.4920(18) . ?
C16 H16 0.9300 . ?
C13 C14 1.4019(19) . ?
C20 C21 1.4140(19) . ?
C20 C24 1.407(2) . ?
C3 C2 1.389(2) . ?
C3 C4 1.387(2) . ?
C7 C8 1.390(2) . ?
C7 C12 1.391(2) . ?
C15 H15 0.9300 . ?
C15 C14 1.376(2) . ?
C21 C22 1.548(6) . ?
C21 C22A 1.494(8) . ?
C14 C18 1.504(2) . ?
C24 C23 1.533(2) . ?
C19 H19A 0.9600 . ?
C19 H19B 0.9600 . ?
C19 H19C 0.9600 . ?
C2 H2 0.9300 . ?
C2 C1 1.385(2) . ?
C8 H8 0.9300 . ?
C8 C9 1.383(2) . ?
C12 H12 0.9300 . ?
C12 C11 1.387(2) . ?
C4 H4 0.9300 . ?
C4 C5 1.391(3) . ?
C1 H1 0.9300 . ?
C1 C6 1.368(3) . ?
C9 H9 0.9300 . ?
C9 C10 1.376(3) . ?
C11 H11 0.9300 . ?
C11 C10 1.370(3) . ?
C10 H10 0.9300 . ?
C18 H18A 0.9600 . ?
C18 H18B 0.9600 . ?
C18 H18C 0.9600 . ?
C5 H5 0.9300 . ?
C5 C6 1.376(3) . ?
C6 H6 0.9300 . ?
F4 C23 1.417(5) . ?
F1 C23 1.336(6) . ?
C23 C22 1.494(8) . ?
C23 F4A 1.240(9) . ?
C23 F1A 1.405(8) . ?
C23 C22A 1.530(8) . ?
F3 C22 1.323(7) . ?
F2 C22 1.341(8) . ?
F3A C22A 1.338(8) . ?
C22A F2A 1.330(9) . ?

loop_
_geom_torsion_atom_site_label_1
_geom_torsion_atom_site_label_2
_geom_torsion_atom_site_label_3
_geom_torsion_atom_site_label_4
_geom_torsion
_geom_torsion_site_symmetry_1
_geom_torsion_site_symmetry_2
_geom_torsion_site_symmetry_3
_geom_torsion_site_symmetry_4
_geom_torsion_publ_flag
N2 C20 C21 O1 3.3(2) . . . . ?
N2 C20 C21 C22 -178.1(3) . . . . ?
N2 C20 C21 C22A -175.9(4) . . . . ?
N2 C20 C24 O2 -5.9(3) . . . . ?
N2 C20 C24 C23 170.95(13) . . . . ?
N2 C15 C14 C13 0.6(2) . . . . ?
N2 C15 C14 C18 -176.12(15) . . . . ?
N1 C13 C14 C15 -179.85(12) . . . . ?
N1 C13 C14 C18 -3.2(2) . . . . ?
N1 C3 C2 C1 178.29(14) . . . . ?
N1 C3 C4 C5 -179.18(14) . . . . ?
N1 C7 C8 C9 177.55(13) . . . . ?
N1 C7 C12 C11 -178.21(14) . . . . ?
O2 C24 C23 F4 70.1(3) . . . . ?
O2 C24 C23 F1 -40.6(5) . . . . ?
O2 C24 C23 C22 -174.6(4) . . . . ?
O2 C24 C23 F4A 55.8(9) . . . . ?
O2 C24 C23 F1A -69.7(10) . . . . ?
O2 C24 C23 C22A -177.2(4) . . . . ?
O1 C21 C22 C23 -170.9(3) . . . . ?
O1 C21 C22 F3 -44.1(7) . . . . ?
O1 C21 C22 F2 69.9(7) . . . . ?
O1 C21 C22A C23 -172.6(3) . . . . ?
O1 C21 C22A F3A -53.4(10) . . . . ?
O1 C21 C22A F2A 65.1(9) . . . . ?
C17 C13 C14 C15 1.0(2) . . . . ?
C17 C13 C14 C18 177.63(15) . . . . ?
C16 N2 C20 C21 142.04(13) . . . . ?
C16 N2 C20 C24 -29.90(18) . . . . ?
C16 N2 C15 C14 -1.8(2) . . . . ?
C16 C17 C13 N1 179.52(11) . . . . ?
C16 C17 C13 C14 -1.30(19) . . . . ?
C13 N1 C3 C2 -31.49(18) . . . . ?
C13 N1 C3 C4 147.28(14) . . . . ?
C13 N1 C7 C8 -36.87(18) . . . . ?
C13 N1 C7 C12 141.31(14) . . . . ?
C13 C17 C16 N2 0.07(18) . . . . ?
C20 N2 C16 C17 -173.47(11) . . . . ?
C20 N2 C15 C14 173.07(13) . . . . ?
C20 C21 C22 C23 10.4(5) . . . . ?
C20 C21 C22 F3 137.1(6) . . . . ?
C20 C21 C22 F2 -108.8(6) . . . . ?
C20 C21 C22A C23 6.6(6) . . . . ?
C20 C21 C22A F3A 125.8(9) . . . . ?
C20 C21 C22A F2A -115.6(9) . . . . ?
C20 C24 C23 F4 -107.2(3) . . . . ?
C20 C24 C23 F1 142.1(4) . . . . ?
C20 C24 C23 C22 8.2(4) . . . . ?
C20 C24 C23 F4A -121.5(8) . . . . ?
C20 C24 C23 F1A 113.1(9) . . . . ?
C20 C24 C23 C22A 5.5(4) . . . . ?
C3 N1 C13 C17 109.74(14) . . . . ?
C3 N1 C13 C14 -69.45(16) . . . . ?
C3 N1 C7 C8 153.66(13) . . . . ?
C3 N1 C7 C12 -28.2(2) . . . . ?
C3 C2 C1 C6 1.3(3) . . . . ?
C3 C4 C5 C6 0.5(3) . . . . ?
C7 N1 C13 C17 -60.33(16) . . . . ?
C7 N1 C13 C14 120.49(14) . . . . ?
C7 N1 C3 C2 138.13(14) . . . . ?
C7 N1 C3 C4 -43.11(19) . . . . ?
C7 C8 C9 C10 0.7(2) . . . . ?
C7 C12 C11 C10 0.7(3) . . . . ?
C15 N2 C16 C17 1.49(18) . . . . ?
C15 N2 C20 C21 -32.93(18) . . . . ?
C15 N2 C20 C24 155.12(13) . . . . ?
C21 C20 C24 O2 -178.38(16) . . . . ?
C21 C20 C24 C23 -1.58(18) . . . . ?
C24 C20 C21 O1 175.92(16) . . . . ?
C24 C20 C21 C22 -5.5(3) . . . . ?
C24 C20 C21 C22A -3.2(4) . . . . ?
C24 C23 C22 C21 -11.2(5) . . . . ?
C24 C23 C22 F3 -136.7(5) . . . . ?
C24 C23 C22 F2 106.2(6) . . . . ?
C24 C23 C22A C21 -7.4(6) . . . . ?
C24 C23 C22A F3A -127.8(9) . . . . ?
C24 C23 C22A F2A 113.7(9) . . . . ?
C19 C17 C16 N2 -177.71(12) . . . . ?
C19 C17 C13 N1 -2.77(19) . . . . ?
C19 C17 C13 C14 176.41(13) . . . . ?
C2 C3 C4 C5 -0.4(2) . . . . ?
C2 C1 C6 C5 -1.2(3) . . . . ?
C8 C7 C12 C11 0.0(2) . . . . ?
C8 C9 C10 C11 -0.1(3) . . . . ?
C12 C7 C8 C9 -0.7(2) . . . . ?
C12 C11 C10 C9 -0.6(3) . . . . ?
C4 C3 C2 C1 -0.5(2) . . . . ?
C4 C5 C6 C1 0.3(3) . . . . ?
F4 C23 C22 C21 101.9(5) . . . . ?
F4 C23 C22 F3 -23.6(7) . . . . ?
F4 C23 C22 F2 -140.7(6) . . . . ?
F1 C23 C22 C21 -140.3(4) . . . . ?
F1 C23 C22 F3 94.1(7) . . . . ?
F1 C23 C22 F2 -23.0(7) . . . . ?
F4A C23 C22A C21 121.1(10) . . . . ?
F4A C23 C22A F3A 0.7(13) . . . . ?
F4A C23 C22A F2A -117.8(12) . . . . ?
F1A C23 C22A C21 -120.8(8) . . . . ?
F1A C23 C22A F3A 118.8(11) . . . . ?
F1A C23 C22A F2A 0.3(11) . . . . ?
